data_4082848
loop_
_publ_author_name
'\`Arias, \`Oscar'
'Petrov, Alex R.'
'Bannenberg, Thomas'
'Altenburger, Kai'
'Arndt, Perdita'
'Jones, Peter G.'
'Rosenthal, Uwe'
'Tamm, Matthias'

_publ_section_title
;
 Titanocene and Zirconocene Complexes with Diaminoacetylenes: Formation of
 Unusual Metallacycles and Fulvene Complexes
;
_journal_issue 7
_journal_name_full Organometallics
_journal_page_first 1774
_journal_paper_doi 10.1021/om500121p
_journal_volume 33
_journal_year 2014
_chemical_formula_sum 'C30 H50 N2 Zr'
_chemical_formula_weight 529.94
_chemical_name_systematic
; 
 ? 
;
_space_group_IT_number 2
_symmetry_cell_setting triclinic
_symmetry_space_group_name_Hall '-P 1'
_symmetry_space_group_name_H-M 'P -1'
_atom_sites_solution_hydrogens geom
_atom_sites_solution_primary direct
_atom_sites_solution_secondary difmap
_audit_creation_method SHELXL-97
_cell_angle_alpha 90.487(5)
_cell_angle_beta 110.835(6)
_cell_angle_gamma 114.542(6)
_cell_formula_units_Z 2
_cell_length_a 10.2288(7)
_cell_length_b 11.7739(7)
_cell_length_c 14.2956(8)
_cell_measurement_reflns_used 41549
_cell_measurement_temperature 100(2)
_cell_measurement_theta_max 75.6773
_cell_measurement_theta_min 3.3624
_cell_volume 1438.78(19)
_computing_cell_refinement
; 
CrysAlisPro, Oxford Diffraction Ltd., 
Version 1.171.35.21 (release 20-01-2012 CrysAlis171 .NET) 
(compiled Jan 23 2012,18:06:46) 
;
_computing_data_collection
; 
CrysAlisPro, Oxford Diffraction Ltd., 
Version 1.171.35.21 (release 20-01-2012 CrysAlis171 .NET) 
(compiled Jan 23 2012,18:06:46) 
;
_computing_data_reduction
; 
CrysAlisPro, Oxford Diffraction Ltd., 
Version 1.171.35.21 (release 20-01-2012 CrysAlis171 .NET) 
(compiled Jan 23 2012,18:06:46) 
;
_computing_molecular_graphics 'Bruker XP'
_computing_publication_material SHELXL-97
_computing_structure_refinement 'SHELXL-97 (Sheldrick, 1997)'
_computing_structure_solution 'SHELXS-97 (Sheldrick, 1990)'
_diffrn_ambient_temperature 100(2)
_diffrn_detector_area_resol_mean 10.3543
_diffrn_measured_fraction_theta_full 0.999
_diffrn_measured_fraction_theta_max 0.995
_diffrn_measurement_device_type 'Oxford Diffraction Xcalibur, Atlas, Nova'
_diffrn_measurement_method '\w scans'
_diffrn_radiation_monochromator mirror
_diffrn_radiation_source 'Nova (Cu) X-ray Source'
_diffrn_radiation_type 'Cu K\a'
_diffrn_radiation_wavelength 1.54184
_diffrn_reflns_av_R_equivalents 0.0613
_diffrn_reflns_av_sigmaI/netI 0.0235
_diffrn_reflns_limit_h_max 12
_diffrn_reflns_limit_h_min -12
_diffrn_reflns_limit_k_max 14
_diffrn_reflns_limit_k_min -14
_diffrn_reflns_limit_l_max 17
_diffrn_reflns_limit_l_min -17
_diffrn_reflns_number 45336
_diffrn_reflns_theta_full 75.00
_diffrn_reflns_theta_max 75.82
_diffrn_reflns_theta_min 3.37
_exptl_absorpt_coefficient_mu 3.249
_exptl_absorpt_correction_T_max 1.00000
_exptl_absorpt_correction_T_min 0.49235
_exptl_absorpt_correction_type multi-scan
_exptl_absorpt_process_details
; 
CrysAlisPro, Oxford Diffraction Ltd., 
Version 1.171.35.21 (release 20-01-2012 CrysAlis171 .NET) 
(compiled Jan 23 2012,18:06:46) 
;
_exptl_crystal_colour 'green-orange dichroic'
_exptl_crystal_density_diffrn 1.223
_exptl_crystal_density_method 'not measured'
_exptl_crystal_description prism
_exptl_crystal_F_000 568
_exptl_crystal_size_max 0.20
_exptl_crystal_size_mid 0.10
_exptl_crystal_size_min 0.05
_refine_diff_density_max 0.406
_refine_diff_density_min -0.526
_refine_diff_density_rms 0.053
_refine_ls_extinction_method none
_refine_ls_goodness_of_fit_ref 1.026
_refine_ls_hydrogen_treatment constr
_refine_ls_matrix_type full
_refine_ls_number_parameters 312
_refine_ls_number_reflns 5952
_refine_ls_number_restraints 0
_refine_ls_restrained_S_all 1.026
_refine_ls_R_factor_all 0.0219
_refine_ls_R_factor_gt 0.0218
_refine_ls_shift/su_max 0.006
_refine_ls_shift/su_mean 0.000
_refine_ls_structure_factor_coef Fsqd
_refine_ls_weighting_details 'calc w=1/[\s^2^(Fo^2^)+(0.0238P)^2^+0.9023P] where P=(Fo^2^+2Fc^2^)/3'
_refine_ls_weighting_scheme calc
_refine_ls_wR_factor_gt 0.0548
_refine_ls_wR_factor_ref 0.0549
_reflns_number_gt 5915
_reflns_number_total 5952
_reflns_threshold_expression >2sigma(I)
_cod_data_source_file om500121p_si_001.cif
_cod_data_source_block oscar01
_cod_depositor_comments 'Adding full bibliography for 4082848.cif.'
_cod_original_cell_volume 1438.78(15)
_cod_database_code 4082848

loop_
_symmetry_equiv_pos_as_xyz
'x, y, z'
'-x, -y, -z'

loop_
_atom_site_label
_atom_site_type_symbol
_atom_site_fract_x
_atom_site_fract_y
_atom_site_fract_z
_atom_site_U_iso_or_equiv
_atom_site_adp_type
_atom_site_occupancy
_atom_site_symmetry_multiplicity
_atom_site_calc_flag
_atom_site_refinement_flags
Zr Zr 0.473537(12) 0.206677(10) 0.242697(8) 0.01274(4) Uani 1 1 d .
N1 N 0.78358(14) 0.40778(11) 0.17992(9) 0.0177(2) Uani 1 1 d .
N2 N 0.68415(14) 0.53621(11) 0.32515(9) 0.0180(2) Uani 1 1 d .
C1 C 0.66546(16) 0.35566(13) 0.21752(10) 0.0160(3) Uani 1 1 d .
C2 C 0.62683(16) 0.40889(12) 0.28054(10) 0.0147(3) Uani 1 1 d .
C3 C 0.78533(18) 0.32080(14) 0.10690(11) 0.0217(3) Uani 1 1 d .
H3A H 0.6964 0.2361 0.0941 0.026 Uiso 1 1 calc R
H3B H 0.8829 0.3116 0.1375 0.026 Uiso 1 1 calc R
C4 C 0.7748(2) 0.36459(16) 0.00580(12) 0.0300(4) Uani 1 1 d .
H4A H 0.6758 0.3696 -0.0268 0.045 Uiso 1 1 calc R
H4B H 0.7796 0.3039 -0.0386 0.045 Uiso 1 1 calc R
H4C H 0.8623 0.4485 0.0177 0.045 Uiso 1 1 calc R
C5 C 0.93868(17) 0.49262(14) 0.25723(11) 0.0206(3) Uani 1 1 d .
H5A H 0.9893 0.4404 0.2921 0.025 Uiso 1 1 calc R
H5B H 0.9254 0.5386 0.3088 0.025 Uiso 1 1 calc R
C6 C 1.04645(19) 0.58916(15) 0.21538(13) 0.0282(3) Uani 1 1 d .
H6A H 1.0669 0.5448 0.1680 0.042 Uiso 1 1 calc R
H6B H 1.1454 0.6446 0.2716 0.042 Uiso 1 1 calc R
H6C H 0.9967 0.6404 0.1795 0.042 Uiso 1 1 calc R
C7 C 0.70300(18) 0.62799(13) 0.25613(11) 0.0220(3) Uani 1 1 d .
H7A H 0.6009 0.6282 0.2191 0.026 Uiso 1 1 calc R
H7B H 0.7330 0.5994 0.2051 0.026 Uiso 1 1 calc R
C8 C 0.8241(2) 0.76272(15) 0.30887(14) 0.0321(4) Uani 1 1 d .
H8A H 0.7920 0.7942 0.3563 0.048 Uiso 1 1 calc R
H8B H 0.8330 0.8174 0.2579 0.048 Uiso 1 1 calc R
H8C H 0.9256 0.7636 0.3464 0.048 Uiso 1 1 calc R
C9 C 0.62160(18) 0.55760(14) 0.39729(11) 0.0216(3) Uani 1 1 d .
H9A H 0.5386 0.4756 0.3982 0.026 Uiso 1 1 calc R
H9B H 0.5730 0.6149 0.3735 0.026 Uiso 1 1 calc R
C10 C 0.7447(2) 0.61521(16) 0.50511(11) 0.0276(3) Uani 1 1 d .
H10A H 0.7997 0.5629 0.5272 0.041 Uiso 1 1 calc R
H10B H 0.6939 0.6184 0.5510 0.041 Uiso 1 1 calc R
H10C H 0.8197 0.7014 0.5066 0.041 Uiso 1 1 calc R
C11 C 0.51140(16) 0.01530(13) 0.30660(10) 0.0162(3) Uani 1 1 d .
C12 C 0.66358(16) 0.12006(13) 0.33830(10) 0.0162(3) Uani 1 1 d .
C13 C 0.67863(16) 0.20918(13) 0.41307(10) 0.0164(3) Uani 1 1 d .
C14 C 0.53430(17) 0.16324(13) 0.42439(10) 0.0172(3) Uani 1 1 d .
C15 C 0.43194(16) 0.04106(13) 0.36091(10) 0.0164(3) Uani 1 1 d .
C16 C 0.46026(18) -0.10678(14) 0.23856(11) 0.0224(3) Uani 1 1 d .
H16A H 0.3552 -0.1675 0.2316 0.034 Uiso 1 1 calc R
H16B H 0.5336 -0.1425 0.2685 0.034 Uiso 1 1 calc R
H16C H 0.4587 -0.0896 0.1713 0.034 Uiso 1 1 calc R
C17 C 0.79211(18) 0.12535(15) 0.30813(12) 0.0228(3) Uani 1 1 d .
H17A H 0.8655 0.2142 0.3151 0.034 Uiso 1 1 calc R
H17B H 0.7471 0.0825 0.2372 0.034 Uiso 1 1 calc R
H17C H 0.8476 0.0828 0.3524 0.034 Uiso 1 1 calc R
C18 C 0.82617(17) 0.32626(14) 0.47364(11) 0.0219(3) Uani 1 1 d .
H18A H 0.9099 0.3025 0.5088 0.033 Uiso 1 1 calc R
H18B H 0.8087 0.3690 0.5238 0.033 Uiso 1 1 calc R
H18C H 0.8563 0.3838 0.4278 0.033 Uiso 1 1 calc R
C19 C 0.49982(19) 0.22251(15) 0.50068(11) 0.0239(3) Uani 1 1 d .
H19A H 0.5168 0.1837 0.5615 0.036 Uiso 1 1 calc R
H19B H 0.3908 0.2085 0.4707 0.036 Uiso 1 1 calc R
H19C H 0.5694 0.3140 0.5196 0.036 Uiso 1 1 calc R
C20 C 0.28074(17) -0.04820(14) 0.36756(12) 0.0221(3) Uani 1 1 d .
H20A H 0.2264 -0.1231 0.3135 0.033 Uiso 1 1 calc R
H20B H 0.2146 -0.0051 0.3595 0.033 Uiso 1 1 calc R
H20C H 0.3027 -0.0745 0.4340 0.033 Uiso 1 1 calc R
C21 C 0.19181(16) 0.05145(13) 0.11692(10) 0.0180(3) Uani 1 1 d .
C22 C 0.27936(17) 0.11340(14) 0.05840(10) 0.0195(3) Uani 1 1 d .
C23 C 0.31331(16) 0.24369(14) 0.07249(10) 0.0188(3) Uani 1 1 d .
C24 C 0.25642(16) 0.26441(13) 0.14418(10) 0.0168(3) Uani 1 1 d .
C25 C 0.18027(16) 0.14557(13) 0.17153(10) 0.0170(3) Uani 1 1 d .
C26 C 0.10268(18) -0.09025(14) 0.10502(12) 0.0257(3) Uani 1 1 d .
H26A H 0.0650 -0.1100 0.1598 0.039 Uiso 1 1 calc R
H26B H 0.1717 -0.1295 0.1084 0.039 Uiso 1 1 calc R
H26C H 0.0134 -0.1236 0.0391 0.039 Uiso 1 1 calc R
C27 C 0.3140(2) 0.04785(18) -0.01399(12) 0.0333(4) Uani 1 1 d .
H27A H 0.2224 0.0103 -0.0786 0.050 Uiso 1 1 calc R
H27B H 0.3386 -0.0192 0.0156 0.050 Uiso 1 1 calc R
H27C H 0.4036 0.1098 -0.0261 0.050 Uiso 1 1 calc R
C28 C 0.38525(19) 0.34188(17) 0.01637(12) 0.0284(3) Uani 1 1 d .
H28A H 0.3068 0.3664 -0.0277 0.043 Uiso 1 1 calc R
H28B H 0.4226 0.3067 -0.0252 0.043 Uiso 1 1 calc R
H28C H 0.4734 0.4167 0.0654 0.043 Uiso 1 1 calc R
C29 C 0.25261(18) 0.38581(14) 0.17345(12) 0.0250(3) Uani 1 1 d .
H29A H 0.3469 0.4585 0.1753 0.037 Uiso 1 1 calc R
H29B H 0.2485 0.3890 0.2408 0.037 Uiso 1 1 calc R
H29C H 0.1599 0.3889 0.1233 0.037 Uiso 1 1 calc R
C30 C 0.08608(18) 0.12648(15) 0.23551(12) 0.0239(3) Uani 1 1 d .
H30A H 0.0289 0.0355 0.2339 0.036 Uiso 1 1 calc R
H30B H 0.0116 0.1619 0.2084 0.036 Uiso 1 1 calc R
H30C H 0.1564 0.1697 0.3059 0.036 Uiso 1 1 calc R

loop_
_atom_site_aniso_label
_atom_site_aniso_U_11
_atom_site_aniso_U_22
_atom_site_aniso_U_33
_atom_site_aniso_U_23
_atom_site_aniso_U_13
_atom_site_aniso_U_12
Zr 0.01221(7) 0.01387(7) 0.01147(6) 0.00483(4) 0.00444(5) 0.00538(5)
N1 0.0184(6) 0.0180(6) 0.0155(5) 0.0017(4) 0.0080(5) 0.0062(5)
N2 0.0220(6) 0.0163(6) 0.0177(6) 0.0043(4) 0.0104(5) 0.0081(5)
C1 0.0162(6) 0.0170(6) 0.0129(6) 0.0050(5) 0.0043(5) 0.0069(5)
C2 0.0149(6) 0.0154(6) 0.0123(6) 0.0047(5) 0.0047(5) 0.0060(5)
C3 0.0249(7) 0.0191(7) 0.0227(7) 0.0024(6) 0.0136(6) 0.0078(6)
C4 0.0364(9) 0.0344(9) 0.0213(7) 0.0029(6) 0.0162(7) 0.0136(7)
C5 0.0183(7) 0.0194(7) 0.0197(7) 0.0028(5) 0.0077(6) 0.0043(6)
C6 0.0257(8) 0.0211(7) 0.0326(8) 0.0029(6) 0.0157(7) 0.0025(6)
C7 0.0263(8) 0.0186(7) 0.0228(7) 0.0072(6) 0.0118(6) 0.0096(6)
C8 0.0344(9) 0.0196(7) 0.0373(9) 0.0086(7) 0.0139(7) 0.0077(7)
C9 0.0233(7) 0.0233(7) 0.0206(7) 0.0031(6) 0.0112(6) 0.0105(6)
C10 0.0332(9) 0.0348(8) 0.0199(7) 0.0024(6) 0.0105(7) 0.0197(7)
C11 0.0181(7) 0.0173(6) 0.0142(6) 0.0064(5) 0.0060(5) 0.0091(5)
C12 0.0172(7) 0.0194(6) 0.0148(6) 0.0068(5) 0.0069(5) 0.0101(6)
C13 0.0170(7) 0.0188(6) 0.0132(6) 0.0064(5) 0.0037(5) 0.0097(6)
C14 0.0218(7) 0.0218(7) 0.0132(6) 0.0082(5) 0.0076(5) 0.0136(6)
C15 0.0167(6) 0.0194(6) 0.0155(6) 0.0092(5) 0.0069(5) 0.0097(6)
C16 0.0257(8) 0.0194(7) 0.0217(7) 0.0032(6) 0.0085(6) 0.0105(6)
C17 0.0214(7) 0.0278(8) 0.0256(7) 0.0088(6) 0.0125(6) 0.0139(6)
C18 0.0193(7) 0.0229(7) 0.0178(7) 0.0034(5) 0.0020(6) 0.0087(6)
C19 0.0317(8) 0.0309(8) 0.0185(7) 0.0090(6) 0.0126(6) 0.0201(7)
C20 0.0206(7) 0.0238(7) 0.0254(7) 0.0136(6) 0.0120(6) 0.0105(6)
C21 0.0143(6) 0.0185(7) 0.0164(6) 0.0028(5) 0.0016(5) 0.0067(5)
C22 0.0174(7) 0.0263(7) 0.0111(6) 0.0010(5) 0.0014(5) 0.0098(6)
C23 0.0142(6) 0.0246(7) 0.0138(6) 0.0079(5) 0.0025(5) 0.0078(6)
C24 0.0133(6) 0.0189(7) 0.0161(6) 0.0052(5) 0.0033(5) 0.0074(5)
C25 0.0131(6) 0.0196(7) 0.0161(6) 0.0054(5) 0.0034(5) 0.0074(5)
C26 0.0207(7) 0.0173(7) 0.0289(8) 0.0023(6) 0.0015(6) 0.0061(6)
C27 0.0330(9) 0.0450(10) 0.0203(7) -0.0035(7) 0.0074(7) 0.0188(8)
C28 0.0241(8) 0.0376(9) 0.0215(7) 0.0172(7) 0.0089(6) 0.0117(7)
C29 0.0234(8) 0.0214(7) 0.0296(8) 0.0066(6) 0.0067(6) 0.0125(6)
C30 0.0206(7) 0.0309(8) 0.0262(8) 0.0111(6) 0.0126(6) 0.0139(6)

loop_
_atom_type_symbol
_atom_type_description
_atom_type_scat_dispersion_real
_atom_type_scat_dispersion_imag
_atom_type_scat_source
C C 0.0181 0.0091 'International Tables Vol C Tables 4.2.6.8 and 6.1.1.4'
H H 0.0000 0.0000 'International Tables Vol C Tables 4.2.6.8 and 6.1.1.4'
N N 0.0311 0.0180 'International Tables Vol C Tables 4.2.6.8 and 6.1.1.4'
Zr Zr -0.1862 2.2449 'International Tables Vol C Tables 4.2.6.8 and 6.1.1.4'

loop_
_geom_angle_atom_site_label_1
_geom_angle_atom_site_label_2
_geom_angle_atom_site_label_3
_geom_angle
C2 Zr C1 36.14(5)
C2 Zr C24 86.18(5)
C1 Zr C24 99.15(5)
C2 Zr C12 101.07(5)
C1 Zr C12 87.70(5)
C24 Zr C12 172.60(4)
C2 Zr C22 117.65(5)
C1 Zr C22 99.49(5)
C24 Zr C22 53.47(5)
C12 Zr C22 122.85(5)
C2 Zr C14 97.66(5)
C1 Zr C14 115.88(5)
C24 Zr C14 124.74(5)
C12 Zr C14 53.28(4)
C22 Zr C14 143.24(5)
C2 Zr C11 132.77(5)
C1 Zr C11 117.56(5)
C24 Zr C11 140.09(5)
C12 Zr C11 32.51(4)
C22 Zr C11 102.52(4)
C14 Zr C11 53.21(4)
C2 Zr C23 87.86(5)
C1 Zr C23 81.86(5)
C24 Zr C23 32.09(5)
C12 Zr C23 148.34(5)
C22 Zr C23 32.24(5)
C14 Zr C23 156.11(5)
C11 Zr C23 134.75(4)
C2 Zr C25 115.18(5)
C1 Zr C25 131.29(5)
C24 Zr C25 32.51(4)
C12 Zr C25 140.29(4)
C22 Zr C25 53.28(5)
C14 Zr C25 103.98(5)
C11 Zr C25 108.27(4)
C23 Zr C25 53.26(5)
C2 Zr C13 82.05(5)
C1 Zr C13 87.21(5)
C24 Zr C13 150.26(5)
C12 Zr C13 32.02(4)
C22 Zr C13 154.26(4)
C14 Zr C13 32.03(5)
C11 Zr C13 53.19(4)
C23 Zr C13 168.87(5)
C25 Zr C13 136.00(5)
C2 Zr C15 129.75(5)
C1 Zr C15 138.74(5)
C24 Zr C15 120.67(5)
C12 Zr C15 53.28(4)
C22 Zr C15 112.23(5)
C14 Zr C15 32.21(4)
C11 Zr C15 31.88(4)
C23 Zr C15 138.09(5)
C25 Zr C15 89.61(4)
C13 Zr C15 53.04(4)
C2 Zr C21 138.22(5)
C1 Zr C21 131.20(5)
C24 Zr C21 53.25(4)
C12 Zr C21 119.85(4)
C22 Zr C21 32.13(5)
C14 Zr C21 112.79(5)
C11 Zr C21 88.97(4)
C23 Zr C21 53.06(5)
C25 Zr C21 31.86(4)
C13 Zr C21 137.91(4)
C15 Zr C21 85.31(4)
C1 N1 C3 116.40(11)
C1 N1 C5 114.55(11)
C3 N1 C5 114.15(12)
C2 N2 C9 116.32(12)
C2 N2 C7 115.44(11)
C9 N2 C7 114.91(11)
C2 C1 N1 131.58(13)
C2 C1 Zr 71.74(9)
N1 C1 Zr 156.58(10)
C1 C2 N2 131.77(13)
C1 C2 Zr 72.12(8)
N2 C2 Zr 156.02(11)
N1 C3 C4 113.53(12)
N1 C5 C6 114.26(12)
N2 C7 C8 114.24(13)
N2 C9 C10 113.41(13)
C15 C11 C12 108.04(12)
C15 C11 C16 127.83(13)
C12 C11 C16 123.56(13)
C15 C11 Zr 75.18(7)
C12 C11 Zr 72.97(7)
C16 C11 Zr 124.42(9)
C13 C12 C11 108.15(13)
C13 C12 C17 125.87(13)
C11 C12 C17 125.46(13)
C13 C12 Zr 75.35(7)
C11 C12 Zr 74.52(7)
C17 C12 Zr 122.72(9)
C12 C13 C14 107.81(12)
C12 C13 C18 125.05(13)
C14 C13 C18 127.02(13)
C12 C13 Zr 72.62(7)
C14 C13 Zr 73.12(7)
C18 C13 Zr 123.13(9)
C13 C14 C15 108.47(12)
C13 C14 C19 126.41(13)
C15 C14 C19 124.59(14)
C13 C14 Zr 74.85(8)
C15 C14 Zr 75.28(8)
C19 C14 Zr 122.65(9)
C11 C15 C14 107.41(12)
C11 C15 C20 128.08(13)
C14 C15 C20 123.74(13)
C11 C15 Zr 72.94(8)
C14 C15 Zr 72.51(8)
C20 C15 Zr 127.82(9)
C25 C21 C22 107.48(12)
C25 C21 C26 126.78(14)
C22 C21 C26 124.70(13)
C25 C21 Zr 72.67(8)
C22 C21 Zr 72.04(8)
C26 C21 Zr 129.85(9)
C23 C22 C21 108.25(13)
C23 C22 C27 126.32(15)
C21 C22 C27 125.14(14)
C23 C22 Zr 74.35(8)
C21 C22 Zr 75.82(8)
C27 C22 Zr 120.84(10)
C24 C23 C22 107.91(13)
C24 C23 C28 124.78(14)
C22 C23 C28 127.15(14)
C24 C23 Zr 72.82(7)
C22 C23 Zr 73.41(7)
C28 C23 Zr 123.09(9)
C23 C24 C25 108.23(12)
C23 C24 C29 125.67(13)
C25 C24 C29 125.38(14)
C23 C24 Zr 75.08(8)
C25 C24 Zr 74.89(7)
C29 C24 Zr 123.82(9)
C21 C25 C24 107.99(13)
C21 C25 C30 127.85(13)
C24 C25 C30 123.59(13)
C21 C25 Zr 75.46(8)
C24 C25 Zr 72.60(8)
C30 C25 Zr 124.46(9)

loop_
_geom_bond_atom_site_label_1
_geom_bond_atom_site_label_2
_geom_bond_distance
Zr C2 2.1663(13)
Zr C1 2.1709(14)
Zr C24 2.5345(13)
Zr C12 2.5431(13)
Zr C22 2.5512(13)
Zr C14 2.5559(13)
Zr C11 2.5632(13)
Zr C23 2.5634(13)
Zr C25 2.5642(14)
Zr C13 2.5781(13)
Zr C15 2.5919(13)
Zr C21 2.6001(14)
N1 C1 1.4060(19)
N1 C3 1.4660(18)
N1 C5 1.4675(18)
N2 C2 1.4090(17)
N2 C9 1.4613(19)
N2 C7 1.4694(18)
C1 C2 1.345(2)
C3 C4 1.521(2)
C5 C6 1.518(2)
C7 C8 1.517(2)
C9 C10 1.521(2)
C11 C15 1.416(2)
C11 C12 1.430(2)
C11 C16 1.5084(19)
C12 C13 1.4131(19)
C12 C17 1.501(2)
C13 C14 1.416(2)
C13 C18 1.4999(19)
C14 C15 1.428(2)
C14 C19 1.505(2)
C15 C20 1.504(2)
C21 C25 1.418(2)
C21 C22 1.426(2)
C21 C26 1.505(2)
C22 C23 1.420(2)
C22 C27 1.506(2)
C23 C24 1.409(2)
C23 C28 1.500(2)
C24 C25 1.428(2)
C24 C29 1.5057(19)
C25 C30 1.505(2)

loop_
_geom_torsion_atom_site_label_1
_geom_torsion_atom_site_label_2
_geom_torsion_atom_site_label_3
_geom_torsion_atom_site_label_4
_geom_torsion
C3 N1 C1 C2 -176.64(14)
C5 N1 C1 C2 46.6(2)
C3 N1 C1 Zr 9.3(3)
C5 N1 C1 Zr -127.5(2)
C24 Zr C1 C2 70.43(8)
C12 Zr C1 C2 -112.39(8)
C22 Zr C1 C2 124.68(8)
C14 Zr C1 C2 -65.59(9)
C11 Zr C1 C2 -125.74(8)
C23 Zr C1 C2 97.58(8)
C25 Zr C1 C2 75.97(9)
C13 Zr C1 C2 -80.34(8)
C15 Zr C1 C2 -94.78(10)
C21 Zr C1 C2 118.80(8)
C2 Zr C1 N1 175.4(3)
C24 Zr C1 N1 -114.2(2)
C12 Zr C1 N1 63.0(2)
C22 Zr C1 N1 -60.0(2)
C14 Zr C1 N1 109.8(2)
C11 Zr C1 N1 49.6(3)
C23 Zr C1 N1 -87.1(2)
C25 Zr C1 N1 -108.7(2)
C13 Zr C1 N1 95.0(2)
C15 Zr C1 N1 80.6(3)
C21 Zr C1 N1 -65.8(3)
N1 C1 C2 N2 5.0(2)
Zr C1 C2 N2 -177.49(15)
N1 C1 C2 Zr -177.54(15)
C9 N2 C2 C1 -175.21(14)
C7 N2 C2 C1 45.7(2)
C9 N2 C2 Zr 10.7(3)
C7 N2 C2 Zr -128.4(2)
C24 Zr C2 C1 -111.20(8)
C12 Zr C2 C1 70.29(8)
C22 Zr C2 C1 -66.31(9)
C14 Zr C2 C1 124.24(8)
C11 Zr C2 C1 78.58(9)
C23 Zr C2 C1 -79.10(8)
C25 Zr C2 C1 -126.34(8)
C13 Zr C2 C1 96.18(8)
C15 Zr C2 C1 121.26(8)
C21 Zr C2 C1 -98.27(10)
C1 Zr C2 N2 175.4(3)
C24 Zr C2 N2 64.2(2)
C12 Zr C2 N2 -114.3(2)
C22 Zr C2 N2 109.1(2)
C14 Zr C2 N2 -60.4(2)
C11 Zr C2 N2 -106.0(2)
C23 Zr C2 N2 96.3(2)
C25 Zr C2 N2 49.1(2)
C13 Zr C2 N2 -88.4(2)
C15 Zr C2 N2 -63.4(2)
C21 Zr C2 N2 77.1(2)
C1 N1 C3 C4 123.23(14)
C5 N1 C3 C4 -99.81(15)
C1 N1 C5 C6 -155.54(13)
C3 N1 C5 C6 66.69(16)
C2 N2 C7 C8 -154.88(14)
C9 N2 C7 C8 65.46(17)
C2 N2 C9 C10 116.30(14)
C7 N2 C9 C10 -104.41(15)
C2 Zr C11 C15 99.33(9)
C1 Zr C11 C15 140.02(8)
C24 Zr C11 C15 -65.37(10)
C12 Zr C11 C15 114.59(11)
C22 Zr C11 C15 -112.13(8)
C14 Zr C11 C15 37.05(8)
C23 Zr C11 C15 -112.98(9)
C25 Zr C11 C15 -57.00(9)
C13 Zr C11 C15 77.35(8)
C21 Zr C11 C15 -82.78(8)
C2 Zr C11 C12 -15.27(11)
C1 Zr C11 C12 25.43(10)
C24 Zr C11 C12 -179.96(7)
C22 Zr C11 C12 133.28(8)
C14 Zr C11 C12 -77.54(9)
C23 Zr C11 C12 132.43(8)
C25 Zr C11 C12 -171.59(8)
C13 Zr C11 C12 -37.24(8)
C15 Zr C11 C12 -114.59(11)
C21 Zr C11 C12 162.63(8)
C2 Zr C11 C16 -134.67(11)
C1 Zr C11 C16 -93.97(12)
C24 Zr C11 C16 60.64(15)
C12 Zr C11 C16 -119.41(16)
C22 Zr C11 C16 13.87(13)
C14 Zr C11 C16 163.05(14)
C23 Zr C11 C16 13.03(15)
C25 Zr C11 C16 69.00(12)
C13 Zr C11 C16 -156.64(14)
C15 Zr C11 C16 126.00(16)
C21 Zr C11 C16 43.23(12)
C15 C11 C12 C13 0.88(15)
C16 C11 C12 C13 -171.11(12)
Zr C11 C12 C13 68.47(9)
C15 C11 C12 C17 172.98(12)
C16 C11 C12 C17 1.0(2)
Zr C11 C12 C17 -119.42(13)
C15 C11 C12 Zr -67.59(9)
C16 C11 C12 Zr 120.42(13)
C2 Zr C12 C13 54.66(9)
C1 Zr C12 C13 88.41(9)
C24 Zr C12 C13 -113.8(3)
C22 Zr C12 C13 -171.77(8)
C14 Zr C12 C13 -36.68(8)
C11 Zr C12 C13 -113.98(12)
C23 Zr C12 C13 158.82(9)
C25 Zr C12 C13 -101.43(10)
C15 Zr C12 C13 -77.18(9)
C21 Zr C12 C13 -134.11(8)
C2 Zr C12 C11 168.64(8)
C1 Zr C12 C11 -157.60(9)
C24 Zr C12 C11 0.2(4)
C22 Zr C12 C11 -57.78(10)
C14 Zr C12 C11 77.30(9)
C23 Zr C12 C11 -87.19(11)
C25 Zr C12 C11 12.55(12)
C13 Zr C12 C11 113.98(12)
C15 Zr C12 C11 36.81(8)
C21 Zr C12 C11 -20.13(10)
C2 Zr C12 C17 -68.84(12)
C1 Zr C12 C17 -35.08(12)
C24 Zr C12 C17 122.7(3)
C22 Zr C12 C17 64.74(13)
C14 Zr C12 C17 -160.18(13)
C11 Zr C12 C17 122.52(15)
C23 Zr C12 C17 35.33(16)
C25 Zr C12 C17 135.07(11)
C13 Zr C12 C17 -123.50(15)
C15 Zr C12 C17 159.33(13)
C21 Zr C12 C17 102.39(12)
C11 C12 C13 C14 -2.74(15)
C17 C12 C13 C14 -174.81(13)
Zr C12 C13 C14 65.17(9)
C11 C12 C13 C18 173.40(12)
C17 C12 C13 C18 1.3(2)
Zr C12 C13 C18 -118.69(13)
C11 C12 C13 Zr -67.91(9)
C17 C12 C13 Zr 120.03(14)
C2 Zr C13 C12 -126.07(9)
C1 Zr C13 C12 -90.12(9)
C24 Zr C13 C12 166.26(9)
C22 Zr C13 C12 16.08(16)
C14 Zr C13 C12 115.45(12)
C11 Zr C13 C12 37.83(8)
C23 Zr C13 C12 -100.9(2)
C25 Zr C13 C12 115.64(9)
C15 Zr C13 C12 77.99(9)
C21 Zr C13 C12 68.29(11)
C2 Zr C13 C14 118.47(9)
C1 Zr C13 C14 154.42(8)
C24 Zr C13 C14 50.80(13)
C12 Zr C13 C14 -115.45(12)
C22 Zr C13 C14 -99.37(13)
C11 Zr C13 C14 -77.62(9)
C23 Zr C13 C14 143.7(2)
C25 Zr C13 C14 0.19(11)
C15 Zr C13 C14 -37.46(8)
C21 Zr C13 C14 -47.16(11)
C2 Zr C13 C18 -5.12(12)
C1 Zr C13 C18 30.83(12)
C24 Zr C13 C18 -72.79(16)
C12 Zr C13 C18 120.95(16)
C22 Zr C13 C18 137.03(12)
C14 Zr C13 C18 -123.59(15)
C11 Zr C13 C18 158.78(14)
C23 Zr C13 C18 20.1(3)
C25 Zr C13 C18 -123.41(12)
C15 Zr C13 C18 -161.06(14)
C21 Zr C13 C18 -170.76(10)
C12 C13 C14 C15 3.57(15)
C18 C13 C14 C15 -172.47(12)
Zr C13 C14 C15 68.41(9)
C12 C13 C14 C19 175.51(13)
C18 C13 C14 C19 -0.5(2)
Zr C13 C14 C19 -119.66(13)
C12 C13 C14 Zr -64.84(9)
C18 C13 C14 Zr 119.12(13)
C2 Zr C14 C13 -61.45(8)
C1 Zr C14 C13 -28.64(9)
C24 Zr C14 C13 -152.11(8)
C12 Zr C14 C13 36.68(8)
C22 Zr C14 C13 134.28(9)
C11 Zr C14 C13 77.58(8)
C23 Zr C14 C13 -163.59(10)
C25 Zr C14 C13 -179.87(8)
C15 Zr C14 C13 114.24(12)
C21 Zr C14 C13 147.78(8)
C2 Zr C14 C15 -175.69(8)
C1 Zr C14 C15 -142.88(8)
C24 Zr C14 C15 93.66(9)
C12 Zr C14 C15 -77.56(9)
C22 Zr C14 C15 20.04(12)
C11 Zr C14 C15 -36.66(8)
C23 Zr C14 C15 82.17(13)
C25 Zr C14 C15 65.90(9)
C13 Zr C14 C15 -114.24(12)
C21 Zr C14 C15 33.54(9)
C2 Zr C14 C19 62.38(12)
C1 Zr C14 C19 95.19(12)
C24 Zr C14 C19 -28.27(14)
C12 Zr C14 C19 160.51(14)
C22 Zr C14 C19 -101.89(13)
C11 Zr C14 C19 -158.59(14)
C23 Zr C14 C19 -39.76(19)
C25 Zr C14 C19 -56.03(13)
C13 Zr C14 C19 123.84(16)
C15 Zr C14 C19 -121.93(16)
C21 Zr C14 C19 -88.38(12)
C12 C11 C15 C14 1.31(14)
C16 C11 C15 C14 172.85(13)
Zr C11 C15 C14 -64.81(9)
C12 C11 C15 C20 -168.81(13)
C16 C11 C15 C20 2.7(2)
Zr C11 C15 C20 125.06(13)
C12 C11 C15 Zr 66.12(9)
C16 C11 C15 Zr -122.34(14)
C13 C14 C15 C11 -3.02(14)
C19 C14 C15 C11 -175.14(12)
Zr C14 C15 C11 65.10(9)
C13 C14 C15 C20 167.64(12)
C19 C14 C15 C20 -4.5(2)
Zr C14 C15 C20 -124.24(12)
C13 C14 C15 Zr -68.12(9)
C19 C14 C15 Zr 119.77(13)
C2 Zr C15 C11 -109.58(9)
C1 Zr C15 C11 -59.72(11)
C24 Zr C15 C11 137.31(8)
C12 Zr C15 C11 -37.57(8)
C22 Zr C15 C11 77.66(8)
C14 Zr C15 C11 -115.14(12)
C23 Zr C15 C11 101.78(9)
C25 Zr C15 C11 127.21(8)
C13 Zr C15 C11 -77.89(8)
C21 Zr C15 C11 95.60(8)
C2 Zr C15 C14 5.56(11)
C1 Zr C15 C14 55.41(11)
C24 Zr C15 C14 -107.55(8)
C12 Zr C15 C14 77.57(9)
C22 Zr C15 C14 -167.20(8)
C11 Zr C15 C14 115.14(12)
C23 Zr C15 C14 -143.08(8)
C25 Zr C15 C14 -117.65(8)
C13 Zr C15 C14 37.24(8)
C21 Zr C15 C14 -149.26(9)
C2 Zr C15 C20 125.07(12)
C1 Zr C15 C20 174.93(11)
C24 Zr C15 C20 11.96(14)
C12 Zr C15 C20 -162.92(14)
C22 Zr C15 C20 -47.69(13)
C14 Zr C15 C20 119.51(16)
C11 Zr C15 C20 -125.35(16)
C23 Zr C15 C20 -23.56(16)
C25 Zr C15 C20 1.86(12)
C13 Zr C15 C20 156.76(14)
C21 Zr C15 C20 -29.75(12)
C2 Zr C21 C25 -53.77(11)
C1 Zr C21 C25 -104.64(9)
C24 Zr C21 C25 -37.60(8)
C12 Zr C21 C25 139.20(8)
C22 Zr C21 C25 -115.59(12)
C14 Zr C21 C25 79.64(9)
C11 Zr C21 C25 128.54(8)
C23 Zr C21 C25 -78.01(9)
C13 Zr C21 C25 104.59(9)
C15 Zr C21 C25 96.83(8)
C2 Zr C21 C22 61.82(11)
C1 Zr C21 C22 10.95(11)
C24 Zr C21 C22 78.00(9)
C12 Zr C21 C22 -105.21(9)
C14 Zr C21 C22 -164.77(8)
C11 Zr C21 C22 -115.86(8)
C23 Zr C21 C22 37.59(8)
C25 Zr C21 C22 115.59(12)
C13 Zr C21 C22 -139.82(8)
C15 Zr C21 C22 -147.58(9)
C2 Zr C21 C26 -177.59(13)
C1 Zr C21 C26 131.54(13)
C24 Zr C21 C26 -161.41(16)
C12 Zr C21 C26 15.39(16)
C22 Zr C21 C26 120.59(17)
C14 Zr C21 C26 -44.17(15)
C11 Zr C21 C26 4.73(14)
C23 Zr C21 C26 158.18(16)
C25 Zr C21 C26 -123.81(18)
C13 Zr C21 C26 -19.22(17)
C15 Zr C21 C26 -26.99(14)
C25 C21 C22 C23 -3.39(15)
C26 C21 C22 C23 165.59(12)
Zr C21 C22 C23 -67.90(9)
C25 C21 C22 C27 -177.54(13)
C26 C21 C22 C27 -8.6(2)
Zr C21 C22 C27 117.95(14)
C25 C21 C22 Zr 64.51(9)
C26 C21 C22 Zr -126.51(13)
C2 Zr C22 C23 -24.50(10)
C1 Zr C22 C23 -57.70(9)
C24 Zr C22 C23 36.69(8)
C12 Zr C22 C23 -151.12(8)
C14 Zr C22 C23 137.84(9)
C11 Zr C22 C23 -178.88(9)
C25 Zr C22 C23 77.52(9)
C13 Zr C22 C23 -161.19(10)
C15 Zr C22 C23 149.22(8)
C21 Zr C22 C23 113.96(12)
C2 Zr C22 C21 -138.47(8)
C1 Zr C22 C21 -171.67(8)
C24 Zr C22 C21 -77.27(9)
C12 Zr C22 C21 94.92(9)
C14 Zr C22 C21 23.88(12)
C11 Zr C22 C21 67.16(9)
C23 Zr C22 C21 -113.96(12)
C25 Zr C22 C21 -36.44(8)
C13 Zr C22 C21 84.85(13)
C15 Zr C22 C21 35.25(9)
C2 Zr C22 C27 98.80(13)
C1 Zr C22 C27 65.60(13)
C24 Zr C22 C27 160.00(15)
C12 Zr C22 C27 -27.81(15)
C14 Zr C22 C27 -98.85(14)
C11 Zr C22 C27 -55.57(13)
C23 Zr C22 C27 123.31(17)
C25 Zr C22 C27 -159.17(15)
C13 Zr C22 C27 -37.88(19)
C15 Zr C22 C27 -87.47(13)
C21 Zr C22 C27 -122.73(16)
C21 C22 C23 C24 3.73(15)
C27 C22 C23 C24 177.79(13)
Zr C22 C23 C24 -65.16(9)
C21 C22 C23 C28 -171.84(13)
C27 C22 C23 C28 2.2(2)
Zr C22 C23 C28 119.27(14)
C21 C22 C23 Zr 68.89(9)
C27 C22 C23 Zr -117.05(14)
C2 Zr C23 C24 -86.23(9)
C1 Zr C23 C24 -122.03(9)
C12 Zr C23 C24 165.99(9)
C22 Zr C23 C24 115.34(12)
C14 Zr C23 C24 17.94(16)
C11 Zr C23 C24 116.89(9)
C25 Zr C23 C24 37.77(8)
C13 Zr C23 C24 -111.2(2)
C15 Zr C23 C24 70.17(11)
C21 Zr C23 C24 77.89(9)
C2 Zr C23 C22 158.43(9)
C1 Zr C23 C22 122.63(9)
C24 Zr C23 C22 -115.34(12)
C12 Zr C23 C22 50.64(13)
C14 Zr C23 C22 -97.41(13)
C11 Zr C23 C22 1.54(12)
C25 Zr C23 C22 -77.57(9)
C13 Zr C23 C22 133.5(2)
C15 Zr C23 C22 -45.17(12)
C21 Zr C23 C22 -37.45(8)
C2 Zr C23 C28 34.52(13)
C1 Zr C23 C28 -1.29(13)
C24 Zr C23 C28 120.74(16)
C12 Zr C23 C28 -73.27(16)
C22 Zr C23 C28 -123.91(17)
C14 Zr C23 C28 138.68(13)
C11 Zr C23 C28 -122.37(12)
C25 Zr C23 C28 158.52(15)
C13 Zr C23 C28 9.6(3)
C15 Zr C23 C28 -169.09(11)
C21 Zr C23 C28 -161.37(15)
C22 C23 C24 C25 -2.63(15)
C28 C23 C24 C25 173.07(13)
Zr C23 C24 C25 -68.17(9)
C22 C23 C24 C29 -173.28(12)
C28 C23 C24 C29 2.4(2)
Zr C23 C24 C29 121.18(13)
C22 C23 C24 Zr 65.54(9)
C28 C23 C24 Zr -118.76(13)
C2 Zr C24 C23 92.06(9)
C1 Zr C24 C23 58.21(9)
C12 Zr C24 C23 -99.3(3)
C22 Zr C24 C23 -36.87(8)
C14 Zr C24 C23 -171.27(8)
C11 Zr C24 C23 -99.14(10)
C25 Zr C24 C23 -114.04(12)
C13 Zr C24 C23 158.72(9)
C15 Zr C24 C23 -133.07(8)
C21 Zr C24 C23 -77.22(9)
C2 Zr C24 C25 -153.91(9)
C1 Zr C24 C25 172.25(8)
C12 Zr C24 C25 14.7(4)
C22 Zr C24 C25 77.16(9)
C14 Zr C24 C25 -57.23(9)
C11 Zr C24 C25 14.89(12)
C23 Zr C24 C25 114.04(12)
C13 Zr C24 C25 -87.24(12)
C15 Zr C24 C25 -19.04(10)
C21 Zr C24 C25 36.81(8)
C2 Zr C24 C29 -31.16(12)
C1 Zr C24 C29 -65.01(13)
C12 Zr C24 C29 137.5(3)
C22 Zr C24 C29 -160.09(15)
C14 Zr C24 C29 65.51(14)
C11 Zr C24 C29 137.64(11)
C23 Zr C24 C29 -123.22(16)
C25 Zr C24 C29 122.75(16)
C13 Zr C24 C29 35.50(18)
C15 Zr C24 C29 103.71(12)
C21 Zr C24 C29 159.56(15)
C22 C21 C25 C24 1.76(15)
C26 C21 C25 C24 -166.92(13)
Zr C21 C25 C24 65.86(9)
C22 C21 C25 C30 173.30(13)
C26 C21 C25 C30 4.6(2)
Zr C21 C25 C30 -122.61(14)
C22 C21 C25 Zr -64.10(9)
C26 C21 C25 Zr 127.22(13)
C23 C24 C25 C21 0.53(15)
C29 C24 C25 C21 171.21(12)
Zr C24 C25 C21 -67.77(9)
C23 C24 C25 C30 -171.45(12)
C29 C24 C25 C30 -0.8(2)
Zr C24 C25 C30 120.25(13)
C23 C24 C25 Zr 68.31(9)
C29 C24 C25 Zr -121.02(13)
C2 Zr C25 C21 143.57(8)
C1 Zr C25 C21 104.35(9)
C24 Zr C25 C21 114.56(12)
C12 Zr C25 C21 -62.51(11)
C22 Zr C25 C21 36.76(8)
C14 Zr C25 C21 -110.85(8)
C11 Zr C25 C21 -55.44(9)
C23 Zr C25 C21 77.30(9)
C13 Zr C25 C21 -110.95(9)
C15 Zr C25 C21 -81.73(8)
C2 Zr C25 C24 29.01(10)
C1 Zr C25 C24 -10.21(11)
C12 Zr C25 C24 -177.06(7)
C22 Zr C25 C24 -77.80(9)
C14 Zr C25 C24 134.60(8)
C11 Zr C25 C24 -170.00(8)
C23 Zr C25 C24 -37.26(8)
C13 Zr C25 C24 134.49(8)
C15 Zr C25 C24 163.71(8)
C21 Zr C25 C24 -114.56(12)
C2 Zr C25 C30 -90.21(12)
C1 Zr C25 C30 -129.43(11)
C24 Zr C25 C30 -119.22(15)
C12 Zr C25 C30 63.72(14)
C22 Zr C25 C30 162.98(14)
C14 Zr C25 C30 15.38(12)
C11 Zr C25 C30 70.78(12)
C23 Zr C25 C30 -156.48(14)
C13 Zr C25 C30 15.28(14)
C15 Zr C25 C30 44.49(12)
C21 Zr C25 C30 126.22(15)
